data_7049764
loop_
_publ_author_name
'Pan, Yu'
'Li, Wenqiang'
'Wei, Ning-Ning'
'So, Yat-Ming'
'Lai, Xiaoling'
'Li, Yang'
'Jiang, Kang'
'He, Gaohong'

_publ_section_title
;
 Highly active rare-earth metal catalysts for heteroselective ring-opening
 polymerization of racemic lactide.
;
_journal_issue 25
_journal_name_full 'Dalton transactions (Cambridge, England : 2003)'
_journal_page_first 9079
_journal_page_last 9088
_journal_paper_doi 10.1039/c9dt00541b
_journal_volume 48
_journal_year 2019
_chemical_formula_sum 'C39 H59 N2 O2 Sc Si2'
_chemical_formula_weight 689.02
_space_group_crystal_system monoclinic
_space_group_IT_number 15
_space_group_name_Hall '-C 2yc'
_space_group_name_H-M_alt 'C 1 2/c 1'
_symmetry_space_group_name_Hall '-C 2yc'
_symmetry_space_group_name_H-M 'C 1 2/c 1'
_atom_sites_solution_hydrogens geom
_audit_creation_method SHELXL-2016/6
_audit_update_record
;
2019-01-20 deposited with the CCDC.    2019-04-16 downloaded from the CCDC.
;
_cell_angle_alpha 90
_cell_angle_beta 91.1940(10)
_cell_angle_gamma 90
_cell_formula_units_Z 8
_cell_length_a 31.7233(9)
_cell_length_b 10.2430(3)
_cell_length_c 24.4803(7)
_cell_measurement_reflns_used 9127
_cell_measurement_temperature 150(2)
_cell_measurement_theta_max 26.09
_cell_measurement_theta_min 2.77
_cell_volume 7952.9(4)
_computing_cell_refinement 'Bruker SAINT'
_computing_data_collection 'Bruker APEX2'
_computing_data_reduction 'Bruker SAINT'
_computing_molecular_graphics 'Bruker SHELXTL'
_computing_publication_material 'Bruker SHELXTL'
_computing_structure_refinement 'SHELXL-2016/6 (Sheldrick, 2016)'
_computing_structure_solution 'SHELXS-97 (Sheldrick 2008)'
_diffrn_ambient_temperature 150(2)
_diffrn_measured_fraction_theta_full 0.995
_diffrn_measured_fraction_theta_max 0.993
_diffrn_measurement_device_type 'Bruker D8 QUEST'
_diffrn_measurement_method '\f and \w scans'
_diffrn_radiation_type MoK\a
_diffrn_radiation_wavelength 0.71073
_diffrn_reflns_av_R_equivalents 0.0396
_diffrn_reflns_av_unetI/netI 0.0365
_diffrn_reflns_Laue_measured_fraction_full 0.995
_diffrn_reflns_Laue_measured_fraction_max 0.993
_diffrn_reflns_limit_h_max 39
_diffrn_reflns_limit_h_min -39
_diffrn_reflns_limit_k_max 12
_diffrn_reflns_limit_k_min -12
_diffrn_reflns_limit_l_max 27
_diffrn_reflns_limit_l_min -30
_diffrn_reflns_number 32257
_diffrn_reflns_point_group_measured_fraction_full 0.995
_diffrn_reflns_point_group_measured_fraction_max 0.993
_diffrn_reflns_theta_full 25.242
_diffrn_reflns_theta_max 26.150
_diffrn_reflns_theta_min 2.903
_diffrn_source 'fine-focus sealed tube'
_exptl_absorpt_coefficient_mu 0.279
_exptl_absorpt_correction_T_max 0.966
_exptl_absorpt_correction_T_min 0.935
_exptl_absorpt_correction_type multi-scans
_exptl_absorpt_process_details 'SADABS, Sheldrick, 1996'
_exptl_crystal_colour yellow
_exptl_crystal_density_diffrn 1.151
_exptl_crystal_density_method 'not measured'
_exptl_crystal_description block
_exptl_crystal_F_000 2976
_exptl_crystal_size_max 0.27
_exptl_crystal_size_mid 0.19
_exptl_crystal_size_min 0.12
_refine_diff_density_max 0.306
_refine_diff_density_min -0.302
_refine_diff_density_rms 0.047
_refine_ls_extinction_method none
_refine_ls_goodness_of_fit_ref 1.026
_refine_ls_hydrogen_treatment constr
_refine_ls_matrix_type full
_refine_ls_number_parameters 415
_refine_ls_number_reflns 7892
_refine_ls_number_restraints 0
_refine_ls_restrained_S_all 1.026
_refine_ls_R_factor_all 0.0534
_refine_ls_R_factor_gt 0.0369
_refine_ls_shift/su_max 0.001
_refine_ls_shift/su_mean 0.000
_refine_ls_structure_factor_coef Fsqd
_refine_ls_weighting_details 'w=1/[\s^2^(Fo^2^)+(0.0359P)^2^+10.1315P] where P=(Fo^2^+2Fc^2^)/3'
_refine_ls_weighting_scheme calc
_refine_ls_wR_factor_gt 0.0848
_refine_ls_wR_factor_ref 0.0919
_reflns_Friedel_coverage 0.000
_reflns_number_gt 6250
_reflns_number_total 7892
_reflns_threshold_expression 'I > 2\s(I)'
_cod_data_source_file c9dt00541b2.cif
_cod_data_source_block Sc-iPrPh-Ph
_cod_depositor_comments 'Adding full bibliography for 7049763--7049766.cif.'
_cod_database_code 7049764
_shelx_shelxl_version_number 2016/6
_shelx_space_group_comment
;
The symmetry employed for this shelxl refinement is uniquely defined
by the following loop, which should always be used as a source of
symmetry information in preference to the above space-group names.
They are only intended as comments.
;

loop_
_space_group_symop_operation_xyz
'x, y, z'
'-x, y, -z+1/2'
'x+1/2, y+1/2, z'
'-x+1/2, y+1/2, -z+1/2'
'-x, -y, -z'
'x, -y, z-1/2'
'-x+1/2, -y+1/2, -z'
'x+1/2, -y+1/2, z-1/2'

loop_
_atom_site_label
_atom_site_type_symbol
_atom_site_fract_x
_atom_site_fract_y
_atom_site_fract_z
_atom_site_U_iso_or_equiv
_atom_site_adp_type
_atom_site_occupancy
_atom_site_site_symmetry_order
_atom_site_calc_flag
_atom_site_refinement_flags_posn
_atom_site_refinement_flags_adp
Sc Sc 0.39332(2) 0.24022(3) 0.34952(2) 0.01443(8) Uani 1 1 d . .
Si1 Si 0.48688(2) 0.44328(5) 0.37577(2) 0.02242(12) Uani 1 1 d . .
Si2 Si 0.40455(2) -0.01474(5) 0.24419(2) 0.02122(12) Uani 1 1 d . .
O2 O 0.41950(4) 0.08438(12) 0.40561(5) 0.0206(3) Uani 1 1 d . .
O1 O 0.35045(4) 0.60780(13) 0.27455(5) 0.0252(3) Uani 1 1 d . .
N2 N 0.34877(4) 0.32845(14) 0.40403(6) 0.0154(3) Uani 1 1 d . .
N1 N 0.36743(4) 0.40044(14) 0.29617(6) 0.0168(3) Uani 1 1 d . .
C5 C 0.34187(5) 0.54984(17) 0.36732(7) 0.0169(4) Uani 1 1 d . .
C17 C 0.29794(5) 0.15689(17) 0.42392(7) 0.0174(4) Uani 1 1 d . .
C7 C 0.35441(5) 0.51296(18) 0.31303(7) 0.0178(4) Uani 1 1 d . .
C4 C 0.33537(5) 0.45524(17) 0.40890(7) 0.0154(3) Uani 1 1 d . .
C28 C 0.37317(5) 0.08092(17) 0.29233(7) 0.0191(4) Uani 1 1 d . .
H28A H 0.3596 0.0151 0.3158 0.023 Uiso 1 1 calc R U
H28B H 0.3502 0.1196 0.2697 0.023 Uiso 1 1 calc R U
C3 C 0.31376(5) 0.50101(18) 0.45547(7) 0.0197(4) Uani 1 1 d . .
H3 H 0.3046 0.4397 0.4818 0.024 Uiso 1 1 calc R U
C25 C 0.27822(5) 0.17381(18) 0.36707(7) 0.0206(4) Uani 1 1 d . .
H25 H 0.3009 0.2051 0.3426 0.025 Uiso 1 1 calc R U
C21 C 0.34838(5) 0.22419(18) 0.49578(7) 0.0188(4) Uani 1 1 d . .
C16 C 0.33150(5) 0.23705(17) 0.44220(7) 0.0160(3) Uani 1 1 d . .
C18 C 0.28210(6) 0.06416(18) 0.45957(8) 0.0225(4) Uani 1 1 d . .
H18 H 0.2592 0.0106 0.4479 0.027 Uiso 1 1 calc R U
C24 C 0.45753(5) 0.32141(19) 0.33490(7) 0.0223(4) Uani 1 1 d . .
H32A H 0.4764 0.2445 0.3332 0.027 Uiso 1 1 calc R U
H32B H 0.4561 0.3575 0.2974 0.027 Uiso 1 1 calc R U
C9 C 0.37203(6) 0.40923(18) 0.23592(7) 0.0216(4) Uani 1 1 d . .
H9 H 0.4007 0.3779 0.2260 0.026 Uiso 1 1 calc R U
C20 C 0.33194(6) 0.12737(19) 0.52942(7) 0.0236(4) Uani 1 1 d . .
H20 H 0.3435 0.1155 0.5652 0.028 Uiso 1 1 calc R U
C19 C 0.29905(6) 0.04856(19) 0.51151(8) 0.0254(4) Uani 1 1 d . .
H19 H 0.2881 -0.0164 0.5350 0.030 Uiso 1 1 calc R U
C1 C 0.31664(6) 0.72477(19) 0.42508(8) 0.0257(4) Uani 1 1 d . .
H1 H 0.3127 0.8151 0.4320 0.031 Uiso 1 1 calc R U
C2 C 0.30577(6) 0.63140(19) 0.46353(8) 0.0241(4) Uani 1 1 d . .
H2 H 0.2925 0.6583 0.4961 0.029 Uiso 1 1 calc R U
C10 C 0.33914(6) 0.33187(19) 0.20415(7) 0.0235(4) Uani 1 1 d . .
C11 C 0.29968(6) 0.3046(2) 0.22457(8) 0.0288(4) Uani 1 1 d . .
H11 H 0.2924 0.3356 0.2597 0.035 Uiso 1 1 calc R U
C22 C 0.38278(6) 0.31423(19) 0.51855(7) 0.0231(4) Uani 1 1 d . .
H22 H 0.3888 0.3816 0.4902 0.028 Uiso 1 1 calc R U
C6 C 0.33325(5) 0.68294(18) 0.37687(8) 0.0214(4) Uani 1 1 d . .
H6 H 0.3391 0.7451 0.3492 0.026 Uiso 1 1 calc R U
C39 C 0.39595(6) -0.03010(19) 0.42304(8) 0.0263(4) Uani 1 1 d . .
H39A H 0.3890 -0.0874 0.3916 0.032 Uiso 1 1 calc R U
H39B H 0.3695 -0.0040 0.4408 0.032 Uiso 1 1 calc R U
C36 C 0.46431(6) 0.0514(2) 0.40894(9) 0.0295(5) Uani 1 1 d . .
H36A H 0.4800 0.1179 0.4306 0.035 Uiso 1 1 calc R U
H36B H 0.4762 0.0478 0.3719 0.035 Uiso 1 1 calc R U
C8 C 0.36905(7) 0.55691(19) 0.22545(8) 0.0291(4) Uani 1 1 d . .
H8A H 0.3973 0.5950 0.2199 0.035 Uiso 1 1 calc R U
H8B H 0.3510 0.5757 0.1930 0.035 Uiso 1 1 calc R U
C23 C 0.36865(7) 0.3854(2) 0.57031(8) 0.0302(5) Uani 1 1 d . .
H23A H 0.3914 0.4422 0.5838 0.045 Uiso 1 1 calc R U
H23B H 0.3436 0.4382 0.5617 0.045 Uiso 1 1 calc R U
H23C H 0.3619 0.3211 0.5985 0.045 Uiso 1 1 calc R U
C31 C 0.43661(7) -0.1451(2) 0.27952(9) 0.0333(5) Uani 1 1 d . .
H31A H 0.4527 -0.1935 0.2525 0.050 Uiso 1 1 calc R U
H31B H 0.4560 -0.1047 0.3062 0.050 Uiso 1 1 calc R U
H31C H 0.4178 -0.2052 0.2984 0.050 Uiso 1 1 calc R U
C15 C 0.34867(7) 0.2893(2) 0.15195(8) 0.0336(5) Uani 1 1 d . .
H15 H 0.3754 0.3092 0.1372 0.040 Uiso 1 1 calc R U
C26 C 0.26077(7) 0.0472(2) 0.34265(8) 0.0330(5) Uani 1 1 d . .
H26A H 0.2486 0.0647 0.3063 0.049 Uiso 1 1 calc R U
H26B H 0.2836 -0.0167 0.3397 0.049 Uiso 1 1 calc R U
H26C H 0.2389 0.0123 0.3663 0.049 Uiso 1 1 calc R U
C32 C 0.42374(6) 0.2409(2) 0.53132(9) 0.0337(5) Uani 1 1 d . .
H24A H 0.4449 0.3021 0.5458 0.051 Uiso 1 1 calc R U
H24B H 0.4185 0.1729 0.5585 0.051 Uiso 1 1 calc R U
H24C H 0.4341 0.2006 0.4978 0.051 Uiso 1 1 calc R U
C29 C 0.37023(7) -0.0989(2) 0.19186(9) 0.0364(5) Uani 1 1 d . .
H29A H 0.3879 -0.1488 0.1670 0.055 Uiso 1 1 calc R U
H29B H 0.3509 -0.1583 0.2102 0.055 Uiso 1 1 calc R U
H29C H 0.3540 -0.0337 0.1711 0.055 Uiso 1 1 calc R U
C27 C 0.24381(6) 0.2786(2) 0.36706(9) 0.0335(5) Uani 1 1 d . .
H27A H 0.2316 0.2876 0.3301 0.050 Uiso 1 1 calc R U
H27B H 0.2217 0.2531 0.3923 0.050 Uiso 1 1 calc R U
H27C H 0.2561 0.3621 0.3788 0.050 Uiso 1 1 calc R U
C34 C 0.45116(7) 0.5578(2) 0.41224(10) 0.0390(5) Uani 1 1 d . .
H34A H 0.4681 0.6207 0.4334 0.058 Uiso 1 1 calc R U
H34B H 0.4334 0.6045 0.3855 0.058 Uiso 1 1 calc R U
H34C H 0.4333 0.5081 0.4369 0.058 Uiso 1 1 calc R U
C14 C 0.31964(8) 0.2181(2) 0.12122(9) 0.0445(6) Uani 1 1 d . .
H14 H 0.3264 0.1899 0.0855 0.053 Uiso 1 1 calc R U
C38 C 0.42521(7) -0.0984(2) 0.46317(9) 0.0361(5) Uani 1 1 d . .
H38A H 0.4179 -0.1919 0.4668 0.043 Uiso 1 1 calc R U
H38B H 0.4248 -0.0565 0.4996 0.043 Uiso 1 1 calc R U
C35 C 0.52199(8) 0.3650(2) 0.42893(10) 0.0453(6) Uani 1 1 d . .
H35A H 0.5370 0.4329 0.4498 0.068 Uiso 1 1 calc R U
H35B H 0.5049 0.3130 0.4537 0.068 Uiso 1 1 calc R U
H35C H 0.5424 0.3083 0.4111 0.068 Uiso 1 1 calc R U
C12 C 0.27068(7) 0.2321(2) 0.19387(9) 0.0380(5) Uani 1 1 d . .
H12 H 0.2438 0.2128 0.2083 0.046 Uiso 1 1 calc R U
C33 C 0.52113(7) 0.5484(2) 0.33242(9) 0.0405(6) Uani 1 1 d . .
H33A H 0.5362 0.6118 0.3556 0.061 Uiso 1 1 calc R U
H33B H 0.5416 0.4935 0.3136 0.061 Uiso 1 1 calc R U
H33C H 0.5036 0.5948 0.3054 0.061 Uiso 1 1 calc R U
C30 C 0.44229(7) 0.0884(2) 0.20506(9) 0.0395(5) Uani 1 1 d . .
H30A H 0.4581 0.0330 0.1801 0.059 Uiso 1 1 calc R U
H30B H 0.4266 0.1543 0.1840 0.059 Uiso 1 1 calc R U
H30C H 0.4619 0.1318 0.2306 0.059 Uiso 1 1 calc R U
C37 C 0.46770(7) -0.0806(2) 0.43634(11) 0.0428(6) Uani 1 1 d . .
H37A H 0.4909 -0.0817 0.4640 0.051 Uiso 1 1 calc R U
H37B H 0.4726 -0.1503 0.4092 0.051 Uiso 1 1 calc R U
C13 C 0.28085(8) 0.1883(2) 0.14247(10) 0.0439(6) Uani 1 1 d . .
H13 H 0.2612 0.1376 0.1218 0.053 Uiso 1 1 calc R U

loop_
_atom_site_aniso_label
_atom_site_aniso_U_11
_atom_site_aniso_U_22
_atom_site_aniso_U_33
_atom_site_aniso_U_23
_atom_site_aniso_U_13
_atom_site_aniso_U_12
Sc 0.01661(16) 0.01231(17) 0.01441(16) -0.00145(13) 0.00116(11) 0.00053(13)
Si1 0.0208(2) 0.0233(3) 0.0232(3) -0.0011(2) 0.00008(19) -0.0054(2)
Si2 0.0254(3) 0.0188(3) 0.0195(2) -0.0047(2) 0.00127(19) 0.0009(2)
O2 0.0222(6) 0.0164(7) 0.0231(7) 0.0020(5) -0.0011(5) 0.0017(5)
O1 0.0396(8) 0.0168(7) 0.0194(6) 0.0051(5) 0.0051(5) 0.0034(6)
N2 0.0181(7) 0.0130(7) 0.0151(7) 0.0005(6) 0.0015(5) -0.0002(6)
N1 0.0213(7) 0.0159(8) 0.0132(7) 0.0010(6) 0.0011(6) -0.0001(6)
C5 0.0167(8) 0.0144(9) 0.0194(9) -0.0019(7) -0.0012(6) -0.0007(7)
C17 0.0188(8) 0.0137(9) 0.0199(9) -0.0010(7) 0.0040(7) 0.0035(7)
C7 0.0178(8) 0.0168(9) 0.0187(9) 0.0026(7) -0.0004(7) -0.0023(7)
C4 0.0141(8) 0.0155(9) 0.0165(8) -0.0027(7) -0.0014(6) -0.0012(7)
C28 0.0226(9) 0.0154(9) 0.0192(9) -0.0008(7) -0.0007(7) -0.0005(7)
C3 0.0219(9) 0.0189(9) 0.0184(9) -0.0017(7) 0.0025(7) 0.0018(7)
C25 0.0184(8) 0.0208(10) 0.0226(9) -0.0012(8) 0.0006(7) -0.0023(7)
C21 0.0213(9) 0.0176(9) 0.0177(9) -0.0010(7) 0.0028(7) 0.0027(7)
C16 0.0178(8) 0.0140(9) 0.0163(8) -0.0011(7) 0.0047(6) 0.0025(7)
C18 0.0214(9) 0.0185(10) 0.0278(10) -0.0020(8) 0.0048(7) -0.0014(7)
C24 0.0209(9) 0.0241(10) 0.0219(9) -0.0005(8) 0.0010(7) -0.0014(8)
C9 0.0300(10) 0.0208(10) 0.0140(8) 0.0023(7) 0.0027(7) -0.0002(8)
C20 0.0306(10) 0.0239(10) 0.0164(9) 0.0029(8) 0.0031(7) 0.0027(8)
C19 0.0311(10) 0.0209(10) 0.0246(10) 0.0057(8) 0.0097(8) -0.0013(8)
C1 0.0293(10) 0.0140(9) 0.0339(11) -0.0060(8) 0.0007(8) 0.0028(8)
C2 0.0241(9) 0.0248(10) 0.0235(10) -0.0076(8) 0.0026(7) 0.0054(8)
C10 0.0353(10) 0.0183(10) 0.0167(9) 0.0030(7) -0.0049(7) 0.0049(8)
C11 0.0331(11) 0.0284(11) 0.0246(10) 0.0031(9) -0.0070(8) 0.0040(9)
C22 0.0269(9) 0.0251(10) 0.0173(9) -0.0007(8) -0.0012(7) -0.0028(8)
C6 0.0223(9) 0.0144(9) 0.0274(10) -0.0009(8) -0.0005(7) -0.0006(7)
C39 0.0309(10) 0.0176(10) 0.0306(10) 0.0059(8) 0.0045(8) 0.0005(8)
C36 0.0232(10) 0.0253(11) 0.0399(12) -0.0019(9) -0.0034(8) 0.0055(8)
C8 0.0475(12) 0.0221(10) 0.0182(9) 0.0028(8) 0.0084(8) -0.0017(9)
C23 0.0374(11) 0.0301(12) 0.0229(10) -0.0075(9) -0.0018(8) 0.0020(9)
C31 0.0352(11) 0.0308(12) 0.0337(11) -0.0064(9) -0.0010(9) 0.0105(9)
C15 0.0461(12) 0.0327(12) 0.0220(10) -0.0019(9) -0.0018(9) 0.0060(10)
C26 0.0387(11) 0.0316(12) 0.0284(11) -0.0048(9) -0.0028(9) -0.0079(10)
C32 0.0289(10) 0.0420(13) 0.0299(11) -0.0106(10) -0.0042(8) 0.0030(10)
C29 0.0518(13) 0.0275(12) 0.0296(11) -0.0089(9) -0.0087(10) 0.0023(10)
C27 0.0281(10) 0.0367(13) 0.0355(12) -0.0022(10) -0.0046(8) 0.0081(9)
C34 0.0375(12) 0.0350(13) 0.0448(13) -0.0139(11) 0.0085(10) -0.0088(10)
C14 0.0600(16) 0.0472(15) 0.0258(11) -0.0130(10) -0.0142(10) 0.0094(12)
C38 0.0567(14) 0.0223(11) 0.0293(11) 0.0068(9) -0.0028(10) 0.0065(10)
C35 0.0498(14) 0.0374(14) 0.0475(14) 0.0034(11) -0.0229(11) -0.0112(11)
C12 0.0343(11) 0.0351(13) 0.0442(13) 0.0073(11) -0.0138(10) 0.0015(10)
C33 0.0394(12) 0.0467(15) 0.0357(12) -0.0025(11) 0.0064(9) -0.0196(11)
C30 0.0397(12) 0.0410(14) 0.0384(12) -0.0025(11) 0.0160(10) -0.0018(10)
C37 0.0368(12) 0.0288(13) 0.0622(16) 0.0084(11) -0.0118(11) 0.0086(10)
C13 0.0496(14) 0.0342(13) 0.0468(14) -0.0107(11) -0.0259(11) 0.0065(11)

loop_
_atom_type_symbol
_atom_type_description
_atom_type_scat_dispersion_real
_atom_type_scat_dispersion_imag
_atom_type_scat_source
C C 0.0033 0.0016 'International Tables Vol C Tables 4.2.6.8 and 6.1.1.4'
H H 0.0000 0.0000 'International Tables Vol C Tables 4.2.6.8 and 6.1.1.4'
N N 0.0061 0.0033 'International Tables Vol C Tables 4.2.6.8 and 6.1.1.4'
O O 0.0106 0.0060 'International Tables Vol C Tables 4.2.6.8 and 6.1.1.4'
Sc Sc 0.2519 0.3716 'International Tables Vol C Tables 4.2.6.8 and 6.1.1.4'
Si Si 0.0817 0.0704 'International Tables Vol C Tables 4.2.6.8 and 6.1.1.4'

loop_
_geom_angle_atom_site_label_1
_geom_angle_atom_site_label_2
_geom_angle_atom_site_label_3
_geom_angle
N2 Sc C28 120.66(6)
N2 Sc C24 123.55(6)
C28 Sc C24 114.90(7)
N2 Sc N1 79.48(5)
C28 Sc N1 94.19(6)
C24 Sc N1 87.62(6)
N2 Sc O2 99.05(5)
C28 Sc O2 87.79(6)
C24 Sc O2 92.04(6)
N1 Sc O2 177.95(5)
C24 Si1 C34 112.33(9)
C24 Si1 C33 111.99(9)
C34 Si1 C33 105.92(11)
C24 Si1 C35 111.95(10)
C34 Si1 C35 107.08(12)
C33 Si1 C35 107.19(11)
C28 Si2 C29 111.62(9)
C28 Si2 C30 112.75(9)
C29 Si2 C30 106.15(11)
C28 Si2 C31 112.24(9)
C29 Si2 C31 106.79(10)
C30 Si2 C31 106.88(10)
C39 O2 C36 107.53(14)
C39 O2 Sc 124.29(10)
C36 O2 Sc 122.91(11)
C7 O1 C8 106.56(14)
C4 N2 C16 115.88(13)
C4 N2 Sc 131.06(11)
C16 N2 Sc 113.04(10)
C7 N1 C9 107.49(14)
C7 N1 Sc 125.54(11)
C9 N1 Sc 125.40(11)
C6 C5 C4 120.52(16)
C6 C5 C7 117.57(16)
C4 C5 C7 121.76(16)
C18 C17 C16 118.60(16)
C18 C17 C25 120.26(16)
C16 C17 C25 121.10(15)
N1 C7 O1 116.20(15)
N1 C7 C5 128.42(16)
O1 C7 C5 115.32(15)
N2 C4 C3 122.48(16)
N2 C4 C5 122.17(15)
C3 C4 C5 115.36(16)
Si2 C28 Sc 129.67(9)
Si2 C28 H28A 104.9
Sc C28 H28A 104.9
Si2 C28 H28B 104.9
Sc C28 H28B 104.9
H28A C28 H28B 105.8
C2 C3 C4 121.93(17)
C2 C3 H3 119.0
C4 C3 H3 119.0
C17 C25 C26 113.55(16)
C17 C25 C27 111.04(15)
C26 C25 C27 110.05(16)
C17 C25 H25 107.3
C26 C25 H25 107.3
C27 C25 H25 107.3
C20 C21 C16 118.34(16)
C20 C21 C22 119.13(16)
C16 C21 C22 122.51(16)
C17 C16 C21 120.63(16)
C17 C16 N2 117.90(15)
C21 C16 N2 121.43(15)
C19 C18 C17 121.23(17)
C19 C18 H18 119.4
C17 C18 H18 119.4
Si1 C24 Sc 128.14(9)
Si1 C24 H32A 105.3
Sc C24 H32A 105.3
Si1 C24 H32B 105.3
Sc C24 H32B 105.3
H32A C24 H32B 106.0
N1 C9 C10 113.40(14)
N1 C9 C8 102.58(14)
C10 C9 C8 112.98(16)
N1 C9 H9 109.2
C10 C9 H9 109.2
C8 C9 H9 109.2
C19 C20 C21 121.05(17)
C19 C20 H20 119.5
C21 C20 H20 119.5
C18 C19 C20 120.11(17)
C18 C19 H19 119.9
C20 C19 H19 119.9
C6 C1 C2 118.22(17)
C6 C1 H1 120.9
C2 C1 H1 120.9
C3 C2 C1 121.48(17)
C3 C2 H2 119.3
C1 C2 H2 119.3
C11 C10 C15 118.95(19)
C11 C10 C9 122.59(16)
C15 C10 C9 118.44(18)
C10 C11 C12 120.3(2)
C10 C11 H11 119.8
C12 C11 H11 119.8
C21 C22 C32 112.11(16)
C21 C22 C23 111.68(15)
C32 C22 C23 109.02(15)
C21 C22 H22 108.0
C32 C22 H22 108.0
C23 C22 H22 108.0
C1 C6 C5 121.59(18)
C1 C6 H6 119.2
C5 C6 H6 119.2
O2 C39 C38 104.56(16)
O2 C39 H39A 110.8
C38 C39 H39A 110.8
O2 C39 H39B 110.8
C38 C39 H39B 110.8
H39A C39 H39B 108.9
O2 C36 C37 106.94(16)
O2 C36 H36A 110.3
C37 C36 H36A 110.3
O2 C36 H36B 110.3
C37 C36 H36B 110.3
H36A C36 H36B 108.6
O1 C8 C9 103.94(14)
O1 C8 H8A 111.0
C9 C8 H8A 111.0
O1 C8 H8B 111.0
C9 C8 H8B 111.0
H8A C8 H8B 109.0
C22 C23 H23A 109.5
C22 C23 H23B 109.5
H23A C23 H23B 109.5
C22 C23 H23C 109.5
H23A C23 H23C 109.5
H23B C23 H23C 109.5
Si2 C31 H31A 109.5
Si2 C31 H31B 109.5
H31A C31 H31B 109.5
Si2 C31 H31C 109.5
H31A C31 H31C 109.5
H31B C31 H31C 109.5
C14 C15 C10 120.7(2)
C14 C15 H15 119.7
C10 C15 H15 119.7
C25 C26 H26A 109.5
C25 C26 H26B 109.5
H26A C26 H26B 109.5
C25 C26 H26C 109.5
H26A C26 H26C 109.5
H26B C26 H26C 109.5
C22 C32 H24A 109.5
C22 C32 H24B 109.5
H24A C32 H24B 109.5
C22 C32 H24C 109.5
H24A C32 H24C 109.5
H24B C32 H24C 109.5
Si2 C29 H29A 109.5
Si2 C29 H29B 109.5
H29A C29 H29B 109.5
Si2 C29 H29C 109.5
H29A C29 H29C 109.5
H29B C29 H29C 109.5
C25 C27 H27A 109.5
C25 C27 H27B 109.5
H27A C27 H27B 109.5
C25 C27 H27C 109.5
H27A C27 H27C 109.5
H27B C27 H27C 109.5
Si1 C34 H34A 109.5
Si1 C34 H34B 109.5
H34A C34 H34B 109.5
Si1 C34 H34C 109.5
H34A C34 H34C 109.5
H34B C34 H34C 109.5
C13 C14 C15 120.0(2)
C13 C14 H14 120.0
C15 C14 H14 120.0
C39 C38 C37 101.64(17)
C39 C38 H38A 111.4
C37 C38 H38A 111.4
C39 C38 H38B 111.4
C37 C38 H38B 111.4
H38A C38 H38B 109.3
Si1 C35 H35A 109.5
Si1 C35 H35B 109.5
H35A C35 H35B 109.5
Si1 C35 H35C 109.5
H35A C35 H35C 109.5
H35B C35 H35C 109.5
C13 C12 C11 120.1(2)
C13 C12 H12 119.9
C11 C12 H12 119.9
Si1 C33 H33A 109.5
Si1 C33 H33B 109.5
H33A C33 H33B 109.5
Si1 C33 H33C 109.5
H33A C33 H33C 109.5
H33B C33 H33C 109.5
Si2 C30 H30A 109.5
Si2 C30 H30B 109.5
H30A C30 H30B 109.5
Si2 C30 H30C 109.5
H30A C30 H30C 109.5
H30B C30 H30C 109.5
C36 C37 C38 104.05(17)
C36 C37 H37A 110.9
C38 C37 H37A 110.9
C36 C37 H37B 110.9
C38 C37 H37B 110.9
H37A C37 H37B 109.0
C14 C13 C12 119.9(2)
C14 C13 H13 120.1
C12 C13 H13 120.1

loop_
_geom_bond_atom_site_label_1
_geom_bond_atom_site_label_2
_geom_bond_distance
Sc N2 2.1619(14)
Sc C28 2.2345(17)
Sc C24 2.2359(18)
Sc N1 2.2424(15)
Sc O2 2.2529(12)
Si1 C24 1.8405(19)
Si1 C34 1.870(2)
Si1 C33 1.875(2)
Si1 C35 1.875(2)
Si2 C28 1.8408(18)
Si2 C29 1.874(2)
Si2 C30 1.875(2)
Si2 C31 1.879(2)
O2 C39 1.459(2)
O2 C36 1.462(2)
O1 C7 1.357(2)
O1 C8 1.447(2)
N2 C4 1.372(2)
N2 C16 1.439(2)
N1 C7 1.295(2)
N1 C9 1.488(2)
C5 C6 1.411(2)
C5 C4 1.423(2)
C5 C7 1.446(2)
C17 C18 1.391(2)
C17 C16 1.410(2)
C17 C25 1.524(2)
C4 C3 1.422(2)
C28 H28A 0.9900
C28 H28B 0.9900
C3 C2 1.374(3)
C3 H3 0.9500
C25 C26 1.527(3)
C25 C27 1.531(3)
C25 H25 1.0000
C21 C20 1.397(2)
C21 C16 1.413(2)
C21 C22 1.525(2)
C18 C19 1.379(3)
C18 H18 0.9500
C24 H32A 0.9900
C24 H32B 0.9900
C9 C10 1.513(3)
C9 C8 1.537(3)
C9 H9 1.0000
C20 C19 1.383(3)
C20 H20 0.9500
C19 H19 0.9500
C1 C6 1.371(3)
C1 C2 1.390(3)
C1 H1 0.9500
C2 H2 0.9500
C10 C11 1.386(3)
C10 C15 1.390(3)
C11 C12 1.391(3)
C11 H11 0.9500
C22 C32 1.528(3)
C22 C23 1.537(3)
C22 H22 1.0000
C6 H6 0.9500
C39 C38 1.509(3)
C39 H39A 0.9900
C39 H39B 0.9900
C36 C37 1.513(3)
C36 H36A 0.9900
C36 H36B 0.9900
C8 H8A 0.9900
C8 H8B 0.9900
C23 H23A 0.9800
C23 H23B 0.9800
C23 H23C 0.9800
C31 H31A 0.9800
C31 H31B 0.9800
C31 H31C 0.9800
C15 C14 1.384(3)
C15 H15 0.9500
C26 H26A 0.9800
C26 H26B 0.9800
C26 H26C 0.9800
C32 H24A 0.9800
C32 H24B 0.9800
C32 H24C 0.9800
C29 H29A 0.9800
C29 H29B 0.9800
C29 H29C 0.9800
C27 H27A 0.9800
C27 H27B 0.9800
C27 H27C 0.9800
C34 H34A 0.9800
C34 H34B 0.9800
C34 H34C 0.9800
C14 C13 1.380(4)
C14 H14 0.9500
C38 C37 1.523(3)
C38 H38A 0.9900
C38 H38B 0.9900
C35 H35A 0.9800
C35 H35B 0.9800
C35 H35C 0.9800
C12 C13 1.381(3)
C12 H12 0.9500
C33 H33A 0.9800
C33 H33B 0.9800
C33 H33C 0.9800
C30 H30A 0.9800
C30 H30B 0.9800
C30 H30C 0.9800
C37 H37A 0.9900
C37 H37B 0.9900
C13 H13 0.9500

loop_
_geom_torsion_atom_site_label_1
_geom_torsion_atom_site_label_2
_geom_torsion_atom_site_label_3
_geom_torsion_atom_site_label_4
_geom_torsion
C9 N1 C7 O1 -3.1(2)
Sc N1 C7 O1 163.20(11)
C9 N1 C7 C5 174.18(17)
Sc N1 C7 C5 -19.5(3)
C8 O1 C7 N1 -8.9(2)
C8 O1 C7 C5 173.42(15)
C6 C5 C7 N1 173.14(17)
C4 C5 C7 N1 -11.3(3)
C6 C5 C7 O1 -9.6(2)
C4 C5 C7 O1 166.00(15)
C16 N2 C4 C3 13.9(2)
Sc N2 C4 C3 -164.30(12)
C16 N2 C4 C5 -165.54(15)
Sc N2 C4 C5 16.3(2)
C6 C5 C4 N2 -170.77(16)
C7 C5 C4 N2 13.8(2)
C6 C5 C4 C3 9.8(2)
C7 C5 C4 C3 -165.66(16)
C29 Si2 C28 Sc -162.79(11)
C30 Si2 C28 Sc -43.41(15)
C31 Si2 C28 Sc 77.36(14)
N2 C4 C3 C2 170.60(16)
C5 C4 C3 C2 -9.9(2)
C18 C17 C25 C26 -32.4(2)
C16 C17 C25 C26 149.67(16)
C18 C17 C25 C27 92.2(2)
C16 C17 C25 C27 -85.7(2)
C18 C17 C16 C21 -0.6(2)
C25 C17 C16 C21 177.33(16)
C18 C17 C16 N2 177.27(15)
C25 C17 C16 N2 -4.8(2)
C20 C21 C16 C17 2.1(2)
C22 C21 C16 C17 -176.07(15)
C20 C21 C16 N2 -175.70(15)
C22 C21 C16 N2 6.1(3)
C4 N2 C16 C17 100.21(18)
Sc N2 C16 C17 -81.27(15)
C4 N2 C16 C21 -81.9(2)
Sc N2 C16 C21 96.60(16)
C16 C17 C18 C19 -1.0(3)
C25 C17 C18 C19 -179.00(17)
C34 Si1 C24 Sc -28.24(16)
C33 Si1 C24 Sc -147.29(13)
C35 Si1 C24 Sc 92.28(15)
C7 N1 C9 C10 -109.32(17)
Sc N1 C9 C10 84.36(17)
C7 N1 C9 C8 12.85(19)
Sc N1 C9 C8 -153.47(12)
C16 C21 C20 C19 -2.0(3)
C22 C21 C20 C19 176.21(17)
C17 C18 C19 C20 1.1(3)
C21 C20 C19 C18 0.4(3)
C4 C3 C2 C1 3.2(3)
C6 C1 C2 C3 4.1(3)
N1 C9 C10 C11 26.6(2)
C8 C9 C10 C11 -89.6(2)
N1 C9 C10 C15 -154.98(17)
C8 C9 C10 C15 88.8(2)
C15 C10 C11 C12 2.1(3)
C9 C10 C11 C12 -179.47(18)
C20 C21 C22 C32 66.2(2)
C16 C21 C22 C32 -115.63(19)
C20 C21 C22 C23 -56.5(2)
C16 C21 C22 C23 121.68(18)
C2 C1 C6 C5 -4.1(3)
C4 C5 C6 C1 -3.1(3)
C7 C5 C6 C1 172.55(17)
C36 O2 C39 C38 29.49(19)
Sc O2 C39 C38 -175.67(11)
C39 O2 C36 C37 -7.6(2)
Sc O2 C36 C37 -162.87(13)
C7 O1 C8 C9 16.19(19)
N1 C9 C8 O1 -17.36(19)
C10 C9 C8 O1 105.10(17)
C11 C10 C15 C14 -1.5(3)
C9 C10 C15 C14 179.99(19)
C10 C15 C14 C13 -0.3(3)
O2 C39 C38 C37 -39.0(2)
C10 C11 C12 C13 -0.9(3)
O2 C36 C37 C38 -16.9(2)
C39 C38 C37 C36 33.8(2)
C15 C14 C13 C12 1.6(4)
C11 C12 C13 C14 -1.0(3)
